data_7055717
loop_
_publ_author_name
'Dong, Dapeng'
'Zhang, Yanjuan'
'Jiao, Chengqi'
'Zhao, Liang'
'Liu, Tao'
'Liu, Dedi'
'Li, Zhenghua'
'Liu, Jia'
'Liu, Dongping'

_publ_section_title
;
 Syntheses, structures, and magnetic properties of three new cyano-bridged
 heterobimetallic chains based on [Fe(Tp*)(CN)3]&#x2212;
;
_journal_issue 10
_journal_name_full 'New J. Chem.'
_journal_page_first 8451
_journal_paper_doi 10.1039/C6NJ01015F
_journal_volume 40
_journal_year 2016
_chemical_formula_sum 'C40 H60 B2 Fe2 Mn N18 O6'
_chemical_formula_weight 1077.32
_space_group_crystal_system orthorhombic
_space_group_IT_number 72
_space_group_name_Hall '-I 2 2c'
_space_group_name_H-M_alt 'I b a m'
_symmetry_space_group_name_Hall '-I 2 2c'
_symmetry_space_group_name_H-M 'I b a m'
_atom_sites_solution_hydrogens mixed
_audit_creation_method SHELXL-2014/7
_audit_update_record
;
2016-08-07 deposited with the CCDC.
2016-08-11 downloaded from the CCDC.
;
_cell_angle_alpha 90
_cell_angle_beta 90
_cell_angle_gamma 90
_cell_formula_units_Z 4
_cell_length_a 15.22(3)
_cell_length_b 27.66(5)
_cell_length_c 14.27(3)
_cell_measurement_reflns_used 1437
_cell_measurement_temperature 293(2)
_cell_measurement_theta_max 18.43
_cell_measurement_theta_min 2.45
_cell_volume 6007(2)
_computing_cell_refinement 'Bruker SMART'
_computing_data_collection 'Bruker SMART'
_computing_data_reduction 'Bruker SAINT'
_computing_molecular_graphics 'Bruker SHELXTL'
_computing_publication_material 'Bruker SHELXTL'
_computing_structure_refinement 'SHELXL-2014/7 (Sheldrick, 2014)'
_computing_structure_solution 'Bruker SHELXTL'
_diffrn_ambient_temperature 293(2)
_diffrn_measured_fraction_theta_full 0.983
_diffrn_measured_fraction_theta_max 0.983
_diffrn_measurement_device_type 'CCD area detector'
_diffrn_measurement_method 'phi and omega scans'
_diffrn_radiation_type MoK\a
_diffrn_radiation_wavelength 0.71073
_diffrn_reflns_av_R_equivalents 0.0937
_diffrn_reflns_av_unetI/netI 0.0987
_diffrn_reflns_Laue_measured_fraction_full 0.983
_diffrn_reflns_Laue_measured_fraction_max 0.983
_diffrn_reflns_limit_h_max 18
_diffrn_reflns_limit_h_min -12
_diffrn_reflns_limit_k_max 32
_diffrn_reflns_limit_k_min -31
_diffrn_reflns_limit_l_max 15
_diffrn_reflns_limit_l_min -16
_diffrn_reflns_number 10120
_diffrn_reflns_point_group_measured_fraction_full 0.983
_diffrn_reflns_point_group_measured_fraction_max 0.983
_diffrn_reflns_theta_full 24.991
_diffrn_reflns_theta_max 24.991
_diffrn_reflns_theta_min 2.449
_exptl_absorpt_coefficient_mu 0.737
_exptl_absorpt_correction_type none
_exptl_crystal_colour red
_exptl_crystal_density_diffrn 1.192
_exptl_crystal_description needle
_exptl_crystal_F_000 2244
_exptl_crystal_size_max 0.35
_exptl_crystal_size_mid 0.10
_exptl_crystal_size_min 0.08
_refine_diff_density_max 0.434
_refine_diff_density_min -0.507
_refine_diff_density_rms 0.069
_refine_ls_extinction_method none
_refine_ls_goodness_of_fit_ref 1.004
_refine_ls_hydrogen_treatment constr
_refine_ls_matrix_type full
_refine_ls_number_parameters 174
_refine_ls_number_reflns 2719
_refine_ls_number_restraints 0
_refine_ls_restrained_S_all 1.004
_refine_ls_R_factor_all 0.1238
_refine_ls_R_factor_gt 0.0629
_refine_ls_shift/su_max 0.001
_refine_ls_shift/su_mean 0.000
_refine_ls_structure_factor_coef Fsqd
_refine_ls_weighting_details 'w=1/[\s^2^(Fo^2^)+(0.0894P)^2^] where P=(Fo^2^+2Fc^2^)/3'
_refine_ls_weighting_scheme calc
_refine_ls_wR_factor_gt 0.1644
_refine_ls_wR_factor_ref 0.1855
_reflns_Friedel_coverage 0.000
_reflns_number_gt 1457
_reflns_number_total 2719
_reflns_threshold_expression 'I > 2\s(I)'
_cod_data_source_file c6nj01015f2.cif
_cod_data_source_block 2_sq
_cod_depositor_comments 'Adding full bibliography for 7055717--7055719.cif.'
_cod_original_cell_volume 6005(18)
_cod_database_code 7055717
_shelx_shelxl_version_number 2014/7
_shelx_space_group_comment
;
The symmetry employed for this shelxl refinement is uniquely defined
by the following loop, which should always be used as a source of
symmetry information in preference to the above space-group names.
They are only intended as comments.
;

loop_
_space_group_symop_operation_xyz
'x, y, z'
'-x, -y, z'
'-x+1/2, y+1/2, -z'
'x+1/2, -y+1/2, -z'
'x+1/2, y+1/2, z+1/2'
'-x+1/2, -y+1/2, z+1/2'
'-x+1, y+1, -z+1/2'
'x+1, -y+1, -z+1/2'
'-x, -y, -z'
'x, y, -z'
'x-1/2, -y-1/2, z'
'-x-1/2, y-1/2, z'
'-x+1/2, -y+1/2, -z+1/2'
'x+1/2, y+1/2, -z+1/2'
'x, -y, z+1/2'
'-x, y, z+1/2'

loop_
_atom_site_label
_atom_site_type_symbol
_atom_site_fract_x
_atom_site_fract_y
_atom_site_fract_z
_atom_site_U_iso_or_equiv
_atom_site_adp_type
_atom_site_occupancy
_atom_site_site_symmetry_order
_atom_site_calc_flag
_atom_site_refinement_flags_posn
_atom_site_refinement_flags_adp
_atom_site_refinement_flags_occupancy
Fe1 Fe 0.44568(5) 0.63821(3) 1.0000 0.0483(4) Uani 1 2 d S T P
Mn1 Mn 0.5000 0.5000 0.7500 0.0516(5) Uani 1 4 d S T P
N1 N 0.4267(2) 0.73347(16) 0.9119(3) 0.0553(12) Uani 1 1 d . . .
N2 N 0.4080(2) 0.68510(15) 0.8995(3) 0.0525(11) Uani 1 1 d . . .
N3 N 0.5674(3) 0.7197(2) 1.0000 0.0549(16) Uani 1 2 d S T P
N4 N 0.5647(3) 0.6698(2) 1.0000 0.0498(15) Uani 1 2 d S T P
N5 N 0.2609(4) 0.5913(3) 1.0000 0.103(3) Uani 1 2 d S T P
N6 N 0.4965(3) 0.55689(16) 0.8578(3) 0.0660(13) Uani 1 1 d . . .
C1 C 0.4061(4) 0.8140(2) 0.8319(5) 0.099(2) Uani 1 1 d . . .
H1A H 0.3814 0.8253 0.7739 0.149 Uiso 1 1 calc R U .
H1C H 0.3753 0.8285 0.8834 0.149 Uiso 1 1 calc R U .
H1D H 0.4671 0.8228 0.8348 0.149 Uiso 1 1 calc R U .
C2 C 0.3973(3) 0.7596(2) 0.8373(4) 0.0631(15) Uani 1 1 d . . .
C3 C 0.3602(3) 0.7275(2) 0.7752(4) 0.0739(17) Uani 1 1 d . . .
H3A H 0.3357 0.7351 0.7174 0.089 Uiso 1 1 calc R U .
C4 C 0.3660(3) 0.6811(2) 0.8153(4) 0.0639(15) Uani 1 1 d . . .
C5 C 0.3327(4) 0.6332(2) 0.7737(4) 0.093(2) Uani 1 1 d . . .
H5A H 0.3055 0.6393 0.7141 0.139 Uiso 1 1 calc R U .
H5B H 0.3812 0.6114 0.7654 0.139 Uiso 1 1 calc R U .
H5C H 0.2905 0.6190 0.8155 0.139 Uiso 1 1 calc R U .
C6 C 0.6760(5) 0.7886(3) 1.0000 0.089(3) Uani 1 2 d S T P
H6A H 0.7388 0.7920 1.0000 0.134 Uiso 1 2 d R U P
H6B H 0.6522 0.8038 0.9451 0.134 Uiso 0.5 1 d R U P
C7 C 0.6522(5) 0.7366(3) 1.0000 0.062(2) Uani 1 2 d S T P
C8 C 0.7070(5) 0.6956(3) 1.0000 0.066(2) Uani 1 2 d S T P
H8A H 0.7438 0.6956 1.0546 0.080 Uiso 0.5 1 d R U P
C9 C 0.6501(4) 0.6531(3) 1.0000 0.061(2) Uani 1 2 d S T P
C10 C 0.6776(5) 0.6006(3) 1.0000 0.076(3) Uani 1 2 d S T P
H10A H 0.6259 0.5807 1.0000 0.114 Uiso 1 2 d R U P
H10B H 0.7118 0.5938 0.9451 0.114 Uiso 0.5 1 d R U P
C11 C 0.3278(5) 0.6076(3) 1.0000 0.066(2) Uani 1 2 d S T P
C12 C 0.4782(3) 0.5891(2) 0.9087(4) 0.0578(14) Uani 1 1 d . . .
B1 B 0.4787(5) 0.7482(3) 1.0000 0.062(2) Uani 1 2 d S T P
H1B H 0.4898 0.7831 1.0000 0.074 Uiso 1 2 calc R U P
O1 O 0.6461(4) 0.5000 0.7500 0.0908(18) Uani 1 2 d S T P
C13 C 0.7052(10) 0.5000(6) 0.8221(13) 0.131(6) Uani 0.5 1 d . . P
H13A H 0.6607 0.4901 0.8668 0.157 Uiso 0.5 1 calc R U P
H13B H 0.7039 0.5350 0.8265 0.157 Uiso 0.5 1 calc R U P
C14 C 0.7755(10) 0.4964(5) 0.8931(12) 0.145(6) Uani 0.5 1 d . . P
H14A H 0.7576 0.5141 0.9478 0.217 Uiso 0.5 1 d R U P
H14B H 0.7850 0.4632 0.9095 0.217 Uiso 0.5 1 d R U P
H14C H 0.8290 0.5100 0.8690 0.217 Uiso 0.5 1 d R U P

loop_
_atom_site_aniso_label
_atom_site_aniso_U_11
_atom_site_aniso_U_22
_atom_site_aniso_U_33
_atom_site_aniso_U_23
_atom_site_aniso_U_13
_atom_site_aniso_U_12
Fe1 0.0567(6) 0.0530(7) 0.0353(7) 0.000 0.000 0.0072(5)
Mn1 0.0727(10) 0.0473(10) 0.0349(10) 0.000 0.000 0.000
N1 0.057(2) 0.057(3) 0.052(3) 0.008(2) 0.001(2) 0.008(2)
N2 0.061(2) 0.058(3) 0.038(3) 0.001(2) -0.002(2) 0.009(2)
N3 0.057(3) 0.053(4) 0.055(4) 0.000 0.000 0.002(3)
N4 0.052(3) 0.057(4) 0.040(4) 0.000 0.000 0.006(3)
N5 0.068(4) 0.108(6) 0.132(8) 0.000 0.000 -0.027(4)
N6 0.096(3) 0.063(3) 0.040(3) -0.004(2) -0.005(2) 0.010(3)
C1 0.096(4) 0.094(5) 0.108(6) 0.046(5) 0.018(4) 0.016(4)
C2 0.063(3) 0.068(4) 0.058(4) 0.025(3) 0.006(3) 0.014(3)
C3 0.080(4) 0.099(5) 0.043(4) 0.022(4) -0.004(3) 0.027(4)
C4 0.066(3) 0.086(5) 0.039(4) 0.002(3) -0.002(3) 0.020(3)
C5 0.105(4) 0.125(6) 0.049(4) -0.023(4) -0.037(3) 0.024(4)
C6 0.078(5) 0.071(6) 0.118(9) 0.000 0.000 -0.025(4)
C7 0.060(4) 0.074(6) 0.053(5) 0.000 0.000 -0.009(4)
C8 0.060(4) 0.105(7) 0.034(5) 0.000 0.000 0.013(5)
C9 0.052(4) 0.098(6) 0.031(5) 0.000 0.000 0.003(4)
C10 0.069(5) 0.062(6) 0.097(8) 0.000 0.000 0.025(4)
C11 0.070(5) 0.071(6) 0.058(6) 0.000 0.000 -0.002(4)
C12 0.069(3) 0.060(4) 0.044(4) 0.011(3) -0.004(3) 0.000(3)
B1 0.065(5) 0.050(6) 0.070(7) 0.000 0.000 0.004(4)
O1 0.082(4) 0.117(5) 0.074(5) -0.006(4) 0.000 0.000
C13 0.128(13) 0.150(15) 0.114(16) 0.016(13) 0.006(11) -0.019(11)
C14 0.213(19) 0.130(14) 0.092(15) 0.037(11) -0.029(13) 0.017(12)

loop_
_atom_type_symbol
_atom_type_description
_atom_type_scat_dispersion_real
_atom_type_scat_dispersion_imag
_atom_type_scat_source
C C 0.0033 0.0016 'International Tables Vol C Tables 4.2.6.8 and 6.1.1.4'
H H 0.0000 0.0000 'International Tables Vol C Tables 4.2.6.8 and 6.1.1.4'
B B 0.0013 0.0007 'International Tables Vol C Tables 4.2.6.8 and 6.1.1.4'
N N 0.0061 0.0033 'International Tables Vol C Tables 4.2.6.8 and 6.1.1.4'
O O 0.0106 0.0060 'International Tables Vol C Tables 4.2.6.8 and 6.1.1.4'
Mn Mn 0.3368 0.7283 'International Tables Vol C Tables 4.2.6.8 and 6.1.1.4'
Fe Fe 0.3463 0.8444 'International Tables Vol C Tables 4.2.6.8 and 6.1.1.4'

loop_
_geom_angle_atom_site_label_1
_geom_angle_atom_site_label_2
_geom_angle_atom_site_label_3
_geom_angle
_geom_angle_site_symmetry_1
_geom_angle_site_symmetry_3
C12 Fe1 C12 84.0(3) 10_557 .
C12 Fe1 C11 86.1(2) 10_557 .
C12 Fe1 C11 86.1(2) . .
C12 Fe1 N4 94.3(2) 10_557 .
C12 Fe1 N4 94.3(2) . .
C11 Fe1 N4 179.5(3) . .
C12 Fe1 N2 92.6(2) 10_557 10_557
C12 Fe1 N2 175.7(2) . 10_557
C11 Fe1 N2 91.0(2) . 10_557
N4 Fe1 N2 88.67(18) . 10_557
C12 Fe1 N2 175.7(2) 10_557 .
C12 Fe1 N2 92.6(2) . .
C11 Fe1 N2 91.0(2) . .
N4 Fe1 N2 88.67(18) . .
N2 Fe1 N2 90.6(3) 10_557 .
N6 Mn1 N6 91.3(3) 8_456 7_546
N6 Mn1 N6 88.7(3) 8_456 2_665
N6 Mn1 N6 177.2(2) 7_546 2_665
N6 Mn1 N6 177.2(2) 8_456 .
N6 Mn1 N6 88.7(3) 7_546 .
N6 Mn1 N6 91.3(3) 2_665 .
N6 Mn1 O1 91.39(11) 8_456 .
N6 Mn1 O1 88.61(11) 7_546 .
N6 Mn1 O1 88.61(11) 2_665 .
N6 Mn1 O1 91.39(11) . .
N6 Mn1 O1 88.61(11) 8_456 2_665
N6 Mn1 O1 91.39(11) 7_546 2_665
N6 Mn1 O1 91.39(11) 2_665 2_665
N6 Mn1 O1 88.61(11) . 2_665
O1 Mn1 O1 180.0 . 2_665
C2 N1 N2 110.3(5) . .
C2 N1 B1 131.8(6) . .
N2 N1 B1 117.8(5) . .
C4 N2 N1 106.7(4) . .
C4 N2 Fe1 135.0(4) . .
N1 N2 Fe1 118.3(3) . .
C7 N3 N4 111.6(5) . .
C7 N3 B1 129.9(7) . .
N4 N3 B1 118.5(5) . .
N3 N4 C9 107.9(5) . .
N3 N4 Fe1 117.5(4) . .
C9 N4 Fe1 134.6(5) . .
C12 N6 Mn1 166.8(4) . .
N1 C2 C3 107.2(5) . .
N1 C2 C1 122.6(6) . .
C3 C2 C1 130.1(6) . .
C2 C3 C4 107.5(5) . .
N2 C4 C3 108.2(5) . .
N2 C4 C5 124.3(5) . .
C3 C4 C5 127.5(5) . .
N3 C7 C8 106.5(7) . .
N3 C7 C6 124.1(7) . .
C8 C7 C6 129.4(7) . .
C7 C8 C9 107.2(6) . .
N4 C9 C8 106.8(7) . .
N4 C9 C10 125.7(6) . .
C8 C9 C10 127.5(6) . .
N5 C11 Fe1 178.6(8) . .
N6 C12 Fe1 175.4(5) . .
N1 B1 N1 109.4(6) . 10_557
N1 B1 N3 108.1(4) . .
N1 B1 N3 108.2(4) 10_557 .
C13 O1 C13 97.7(15) . 8_456
C13 O1 Mn1 131.2(7) . .
C13 O1 Mn1 131.2(7) 8_456 .
O1 C13 C14 173.4(17) . .

loop_
_geom_bond_atom_site_label_1
_geom_bond_atom_site_label_2
_geom_bond_distance
_geom_bond_site_symmetry_2
Fe1 C12 1.946(6) 10_557
Fe1 C12 1.946(6) .
Fe1 C11 1.984(9) .
Fe1 N4 2.011(6) .
Fe1 N2 2.017(5) 10_557
Fe1 N2 2.017(5) .
Mn1 N6 2.201(5) 8_456
Mn1 N6 2.201(5) 7_546
Mn1 N6 2.201(5) 2_665
Mn1 N6 2.201(5) .
Mn1 O1 2.224(7) .
Mn1 O1 2.224(7) 2_665
N1 C2 1.361(6) .
N1 N2 1.379(6) .
N1 B1 1.541(7) .
N2 C4 1.365(6) .
N3 C7 1.371(8) .
N3 N4 1.380(8) .
N3 B1 1.563(10) .
N4 C9 1.380(8) .
N5 C11 1.113(9) .
N6 C12 1.182(6) .
C1 C2 1.513(8) .
C2 C3 1.375(8) .
C3 C4 1.407(7) .
C4 C5 1.538(7) .
C6 C7 1.485(10) .
C7 C8 1.407(9) .
C8 C9 1.462(10) .
C9 C10 1.511(10) .
B1 N1 1.541(7) 10_557
O1 C13 1.366(16) .
O1 C13 1.366(16) 8_456
C13 C14 1.477(19) .
